data_2209053
loop_
_publ_author_name
'Huang, Zhi-Qiang'
'Du, Zhi-Qiang'
'Du, Guan-Sheng'
'Yan, Jun'

_publ_section_title
;
 3-(1,3-Benzothiazol-2-yl)-2-naphthol
;
_journal_coeditor_code XU2026
_journal_issue 5
_journal_name_full 'Acta Crystallographica Section E'
_journal_page_first o2010
_journal_page_last o2011
_journal_paper_doi 10.1107/S1600536806013730
_journal_volume 62
_journal_year 2006
_chemical_formula_iupac 'C17 H11 N O S'
_chemical_formula_moiety 'C17 H11 N O S'
_chemical_formula_sum 'C17 H11 N O S'
_chemical_formula_weight 277.33
_chemical_name_systematic
;
3-(1,3-Benzothiazol-2-yl)-2-naphthol
;
_space_group_IT_number 14
_symmetry_cell_setting monoclinic
_symmetry_space_group_name_Hall '-P 2yn'
_symmetry_space_group_name_H-M 'P 1 21/n 1'
_atom_sites_solution_hydrogens geom
_atom_sites_solution_primary direct
_atom_sites_solution_secondary difmap
_audit_creation_method SHELXL-97
_cell_angle_alpha 90.00
_cell_angle_beta 95.120(3)
_cell_angle_gamma 90.00
_cell_formula_units_Z 4
_cell_length_a 6.3634(9)
_cell_length_b 8.5293(12)
_cell_length_c 23.588(3)
_cell_measurement_reflns_used 1867
_cell_measurement_temperature 295(2)
_cell_measurement_theta_max 25.3
_cell_measurement_theta_min 2.5
_cell_volume 1275.1(3)
_computing_cell_refinement 'SAINT (Bruker, 2002)'
_computing_data_collection 'SMART (Bruker, 2002)'
_computing_data_reduction SAINT
_computing_molecular_graphics 'ORTEP-3 for Windows (Farrugia, 1997)'
_computing_publication_material 'WinGX (Farrugia, 1999)'
_computing_structure_refinement 'SHELXL97 (Sheldrick, 1997)'
_computing_structure_solution 'SHELXS97 (Sheldrick, 1997)'
_diffrn_ambient_temperature 295(2)
_diffrn_measured_fraction_theta_full 1.00
_diffrn_measured_fraction_theta_max 1.00
_diffrn_measurement_device_type 'Bruker SMART CCD area-detector'
_diffrn_measurement_method '\f and \w'
_diffrn_radiation_monochromator graphite
_diffrn_radiation_source 'fine-focus sealed tube'
_diffrn_radiation_type MoK\a
_diffrn_radiation_wavelength 0.71073
_diffrn_reflns_av_R_equivalents 0.051
_diffrn_reflns_av_sigmaI/netI 0.049
_diffrn_reflns_limit_h_max 7
_diffrn_reflns_limit_h_min -7
_diffrn_reflns_limit_k_max 10
_diffrn_reflns_limit_k_min -10
_diffrn_reflns_limit_l_max 28
_diffrn_reflns_limit_l_min -21
_diffrn_reflns_number 6746
_diffrn_reflns_theta_full 26.0
_diffrn_reflns_theta_max 26.0
_diffrn_reflns_theta_min 2.5
_diffrn_standards_interval_count 0
_diffrn_standards_interval_time 0
_diffrn_standards_number 0
_exptl_absorpt_coefficient_mu 0.247
_exptl_absorpt_correction_T_max 0.945
_exptl_absorpt_correction_T_min 0.931
_exptl_absorpt_correction_type multi-scan
_exptl_absorpt_process_details '(SADABS; Bruker, 2002)'
_exptl_crystal_colour 'pale yellow'
_exptl_crystal_density_diffrn 1.445
_exptl_crystal_density_method 'not measured'
_exptl_crystal_description prism
_exptl_crystal_F_000 576
_exptl_crystal_size_max 0.34
_exptl_crystal_size_mid 0.27
_exptl_crystal_size_min 0.22
_refine_diff_density_max 0.30
_refine_diff_density_min -0.15
_refine_ls_extinction_method none
_refine_ls_goodness_of_fit_ref 0.860
_refine_ls_hydrogen_treatment constr
_refine_ls_matrix_type full
_refine_ls_number_parameters 181
_refine_ls_number_reflns 2497
_refine_ls_number_restraints 0
_refine_ls_restrained_S_all 0.860
_refine_ls_R_factor_all 0.058
_refine_ls_R_factor_gt 0.043
_refine_ls_shift/su_max 0.002
_refine_ls_shift/su_mean 0.000
_refine_ls_structure_factor_coef Fsqd
_refine_ls_weighting_details 'calc w=1/[\s^2^(Fo^2^)+(0.0699P)^2^] where P=(Fo^2^+2Fc^2^)/3'
_refine_ls_weighting_scheme calc
_refine_ls_wR_factor_gt 0.106
_refine_ls_wR_factor_ref 0.112
_reflns_number_gt 1755
_reflns_number_total 2497
_reflns_threshold_expression I>2\s(I)
_cod_data_source_file xu2026.cif
_cod_data_source_block I
_cod_original_sg_symbol_H-M 'P 21/n'
_cod_database_code 2209053
_cod_database_fobs_code 2209053

loop_
_symmetry_equiv_pos_as_xyz
'x, y, z'
'-x+1/2, y+1/2, -z+1/2'
'-x, -y, -z'
'x-1/2, -y-1/2, z-1/2'

loop_
_atom_site_type_symbol
_atom_site_label
_atom_site_fract_x
_atom_site_fract_y
_atom_site_fract_z
_atom_site_U_iso_or_equiv
_atom_site_adp_type
_atom_site_calc_flag
_atom_site_refinement_flags
_atom_site_occupancy
S S1 0.72200(9) 0.29151(6) 1.01835(2) 0.0513(2) Uani d . 1
O O1 0.1516(2) 0.28956(18) 0.88196(6) 0.0635(4) Uani d . 1
H H1 0.1679 0.2485 0.9135 0.095 Uiso calc R 1
N N1 0.3364(3) 0.22036(18) 0.98216(6) 0.0469(4) Uani d . 1
C C1 0.5026(3) 0.2965(2) 0.96802(7) 0.0407(5) Uani d . 1
C C2 0.5791(3) 0.1769(2) 1.06196(8) 0.0462(5) Uani d . 1
C C3 0.6395(4) 0.1132(2) 1.11535(8) 0.0557(6) Uani d . 1
H H3 0.7747 0.1290 1.1328 0.067 Uiso calc R 1
C C4 0.4943(4) 0.0265(2) 1.14146(9) 0.0580(6) Uani d . 1
H H4 0.5322 -0.0164 1.1772 0.070 Uiso calc R 1
C C5 0.2931(4) 0.0015(2) 1.11600(8) 0.0567(6) Uani d . 1
H H5 0.1981 -0.0576 1.1348 0.068 Uiso calc R 1
C C6 0.2312(4) 0.0630(2) 1.06303(8) 0.0516(5) Uani d . 1
H H6 0.0958 0.0457 1.0459 0.062 Uiso calc R 1
C C7 0.3751(3) 0.1509(2) 1.03597(8) 0.0443(5) Uani d . 1
C C8 0.5074(3) 0.3788(2) 0.91374(7) 0.0415(5) Uani d . 1
C C9 0.3275(3) 0.3713(2) 0.87229(8) 0.0448(5) Uani d . 1
C C10 0.3316(3) 0.4494(2) 0.82143(8) 0.0512(5) Uani d . 1
H H10 0.2153 0.4432 0.7947 0.061 Uiso calc R 1
C C11 0.5069(3) 0.5382(2) 0.80891(8) 0.0445(5) Uani d . 1
C C12 0.5120(4) 0.6237(2) 0.75716(8) 0.0527(5) Uani d . 1
H H12 0.3952 0.6221 0.7305 0.063 Uiso calc R 1
C C13 0.6847(4) 0.7073(2) 0.74634(9) 0.0565(6) Uani d . 1
H H13 0.6848 0.7634 0.7125 0.068 Uiso calc R 1
C C14 0.8636(4) 0.7101(2) 0.78572(9) 0.0585(6) Uani d . 1
H H14 0.9829 0.7657 0.7775 0.070 Uiso calc R 1
C C15 0.8630(3) 0.6318(2) 0.83576(9) 0.0529(5) Uani d . 1
H H15 0.9817 0.6354 0.8617 0.063 Uiso calc R 1
C C16 0.6868(3) 0.5457(2) 0.84893(8) 0.0421(5) Uani d . 1
C C17 0.6793(3) 0.4634(2) 0.90090(8) 0.0446(5) Uani d . 1
H H17 0.7964 0.4672 0.9274 0.053 Uiso calc R 1

loop_
_atom_site_aniso_label
_atom_site_aniso_U_11
_atom_site_aniso_U_22
_atom_site_aniso_U_33
_atom_site_aniso_U_12
_atom_site_aniso_U_13
_atom_site_aniso_U_23
S1 0.0573(4) 0.0539(3) 0.0403(3) 0.0022(2) -0.0081(2) 0.0015(2)
O1 0.0539(10) 0.0835(11) 0.0507(9) -0.0068(8) -0.0087(7) 0.0180(8)
N1 0.0581(11) 0.0472(9) 0.0353(9) 0.0062(8) 0.0030(8) 0.0009(7)
C1 0.0488(12) 0.0390(10) 0.0336(10) 0.0087(9) -0.0003(8) -0.0034(8)
C2 0.0625(14) 0.0400(10) 0.0349(10) 0.0075(9) -0.0020(9) -0.0049(8)
C3 0.0703(15) 0.0535(12) 0.0407(12) 0.0065(11) -0.0104(10) -0.0005(10)
C4 0.0849(18) 0.0529(12) 0.0346(11) 0.0078(12) -0.0029(11) 0.0040(10)
C5 0.0770(16) 0.0520(12) 0.0418(12) 0.0051(11) 0.0099(11) 0.0017(10)
C6 0.0594(13) 0.0541(12) 0.0410(12) 0.0067(10) 0.0017(10) -0.0005(10)
C7 0.0590(13) 0.0411(10) 0.0321(10) 0.0108(9) -0.0002(9) -0.0020(8)
C8 0.0493(12) 0.0400(10) 0.0347(10) 0.0085(9) 0.0011(8) 0.0000(8)
C9 0.0479(12) 0.0473(11) 0.0384(11) 0.0056(9) -0.0012(9) -0.0002(9)
C10 0.0553(13) 0.0571(12) 0.0385(11) 0.0075(10) -0.0100(9) -0.0007(10)
C11 0.0552(13) 0.0386(10) 0.0392(11) 0.0080(9) 0.0012(9) -0.0045(8)
C12 0.0705(15) 0.0495(11) 0.0366(11) 0.0060(11) -0.0045(10) -0.0018(9)
C13 0.0848(18) 0.0484(12) 0.0365(11) 0.0044(12) 0.0061(11) 0.0018(9)
C14 0.0699(16) 0.0554(13) 0.0510(13) -0.0046(11) 0.0095(12) -0.0001(11)
C15 0.0605(14) 0.0505(12) 0.0468(12) 0.0009(10) 0.0004(10) -0.0016(10)
C16 0.0518(12) 0.0392(10) 0.0352(10) 0.0099(9) 0.0030(9) -0.0048(8)
C17 0.0499(12) 0.0455(11) 0.0366(11) 0.0077(9) -0.0054(9) -0.0041(9)

loop_
_atom_type_symbol
_atom_type_description
_atom_type_scat_dispersion_real
_atom_type_scat_dispersion_imag
_atom_type_scat_source
C C 0.0033 0.0016 'International Tables Vol C Tables 4.2.6.8 and 6.1.1.4'
H H 0.0000 0.0000 'International Tables Vol C Tables 4.2.6.8 and 6.1.1.4'
N N 0.0061 0.0033 'International Tables Vol C Tables 4.2.6.8 and 6.1.1.4'
O O 0.0106 0.0060 'International Tables Vol C Tables 4.2.6.8 and 6.1.1.4'
S S 0.1246 0.1234 'International Tables Vol C Tables 4.2.6.8 and 6.1.1.4'

loop_
_geom_angle_atom_site_label_1
_geom_angle_atom_site_label_2
_geom_angle_atom_site_label_3
_geom_angle
C2 S1 C1 89.28(10)
C9 O1 H1 109.5
C1 N1 C7 111.06(17)
N1 C1 C8 122.79(17)
N1 C1 S1 115.37(14)
C8 C1 S1 121.84(15)
C3 C2 C7 120.2(2)
C3 C2 S1 129.71(18)
C7 C2 S1 110.08(14)
C4 C3 C2 118.3(2)
C4 C3 H3 120.9
C2 C3 H3 120.9
C3 C4 C5 121.56(19)
C3 C4 H4 119.2
C5 C4 H4 119.2
C6 C5 C4 120.9(2)
C6 C5 H5 119.5
C4 C5 H5 119.5
C5 C6 C7 118.5(2)
C5 C6 H6 120.8
C7 C6 H6 120.8
C6 C7 N1 125.22(18)
C6 C7 C2 120.58(17)
N1 C7 C2 114.20(19)
C17 C8 C9 118.47(17)
C17 C8 C1 121.81(17)
C9 C8 C1 119.73(18)
O1 C9 C10 118.45(17)
O1 C9 C8 121.82(17)
C10 C9 C8 119.73(19)
C9 C10 C11 121.53(18)
C9 C10 H10 119.2
C11 C10 H10 119.2
C10 C11 C16 119.63(17)
C10 C11 C12 122.46(18)
C16 C11 C12 117.91(19)
C13 C12 C11 120.82(19)
C13 C12 H12 119.6
C11 C12 H12 119.6
C12 C13 C14 120.6(2)
C12 C13 H13 119.7
C14 C13 H13 119.7
C15 C14 C13 120.1(2)
C15 C14 H14 119.9
C13 C14 H14 119.9
C14 C15 C16 121.10(19)
C14 C15 H15 119.4
C16 C15 H15 119.4
C15 C16 C17 122.80(18)
C15 C16 C11 119.43(17)
C17 C16 C11 117.77(18)
C8 C17 C16 122.86(18)
C8 C17 H17 118.6
C16 C17 H17 118.6

loop_
_geom_bond_atom_site_label_1
_geom_bond_atom_site_label_2
_geom_bond_distance
S1 C2 1.734(2)
S1 C1 1.7506(19)
O1 C9 1.355(2)
O1 H1 0.8200
N1 C1 1.310(3)
N1 C7 1.402(2)
C1 C8 1.463(2)
C2 C3 1.394(3)
C2 C7 1.403(3)
C3 C4 1.371(3)
C3 H3 0.9300
C4 C5 1.381(3)
C4 H4 0.9300
C5 C6 1.380(3)
C5 H5 0.9300
C6 C7 1.383(3)
C6 H6 0.9300
C8 C17 1.367(3)
C8 C9 1.439(3)
C9 C10 1.374(3)
C10 C11 1.402(3)
C10 H10 0.9300
C11 C16 1.419(3)
C11 C12 1.425(3)
C12 C13 1.353(3)
C12 H12 0.9300
C13 C14 1.404(3)
C13 H13 0.9300
C14 C15 1.356(3)
C14 H14 0.9300
C15 C16 1.398(3)
C15 H15 0.9300
C16 C17 1.417(3)
C17 H17 0.9300

loop_
_geom_hbond_atom_site_label_D
_geom_hbond_atom_site_label_H
_geom_hbond_atom_site_label_A
_geom_hbond_distance_DH
_geom_hbond_distance_HA
_geom_hbond_distance_DA
_geom_hbond_angle_DHA
_geom_hbond_publ_flag
O1 H1 N1 0.82 1.88 2.612(2) 149 yes

loop_
_geom_torsion_atom_site_label_1
_geom_torsion_atom_site_label_2
_geom_torsion_atom_site_label_3
_geom_torsion_atom_site_label_4
_geom_torsion
C7 N1 C1 C8 179.29(16)
C7 N1 C1 S1 0.1(2)
C2 S1 C1 N1 0.22(15)
C2 S1 C1 C8 -179.01(15)
C1 S1 C2 C3 179.47(19)
C1 S1 C2 C7 -0.43(14)
C7 C2 C3 C4 -0.5(3)
S1 C2 C3 C4 179.56(16)
C2 C3 C4 C5 0.2(3)
C3 C4 C5 C6 0.1(3)
C4 C5 C6 C7 -0.2(3)
C5 C6 C7 N1 179.71(17)
C5 C6 C7 C2 -0.1(3)
C1 N1 C7 C6 179.78(18)
C1 N1 C7 C2 -0.4(2)
C3 C2 C7 C6 0.5(3)
S1 C2 C7 C6 -179.62(15)
C3 C2 C7 N1 -179.34(17)
S1 C2 C7 N1 0.6(2)
N1 C1 C8 C17 177.03(17)
S1 C1 C8 C17 -3.8(2)
N1 C1 C8 C9 -3.1(3)
S1 C1 C8 C9 176.12(13)
C17 C8 C9 O1 179.89(17)
C1 C8 C9 O1 0.0(3)
C17 C8 C9 C10 -0.4(3)
C1 C8 C9 C10 179.63(17)
O1 C9 C10 C11 179.04(17)
C8 C9 C10 C11 -0.6(3)
C9 C10 C11 C16 1.3(3)
C9 C10 C11 C12 -178.10(18)
C10 C11 C12 C13 -179.54(18)
C16 C11 C12 C13 1.0(3)
C11 C12 C13 C14 0.7(3)
C12 C13 C14 C15 -1.6(3)
C13 C14 C15 C16 0.8(3)
C14 C15 C16 C17 -179.48(19)
C14 C15 C16 C11 1.0(3)
C10 C11 C16 C15 178.70(17)
C12 C11 C16 C15 -1.9(3)
C10 C11 C16 C17 -0.9(2)
C12 C11 C16 C17 178.57(16)
C9 C8 C17 C16 0.9(3)
C1 C8 C17 C16 -179.20(16)
C15 C16 C17 C8 -179.77(17)
C11 C16 C17 C8 -0.2(3)

loop_
_cod_related_entry_id
_cod_related_entry_database
_cod_related_entry_code
1 ChemSpider 14595367
